data_7056841
loop_
_publ_author_name
'Hussain, Mohammad Musarraf'
'Asiri, Abdullah M.'
'Arshad, Muhammad Nadeem'
'Rahman, Mohammed M.'

_publ_section_title
;
 Fabrication of a Ga3+ sensor probe based on
 methoxybenzylidenebenzenesulfonohydrazide (MBBSH) by an electrochemical
 approach
;
_journal_issue 2
_journal_name_full 'New Journal of Chemistry'
_journal_page_first 1169
_journal_paper_doi 10.1039/C7NJ01891F
_journal_volume 42
_journal_year 2018
_chemical_formula_moiety 'C14 H14 N2 O3 S'
_chemical_formula_sum 'C14 H14 N2 O3 S'
_chemical_formula_weight 290.33
_chemical_name_common
;
<i>N</i>'-[(<i>E</i>)-(4-methoxyphenyl)methylidene]benzenesulfonohydrazide
;
_chemical_name_systematic
;
<i>N</i>'-[(<i>E</i>)-(4-methoxyphenyl)methylidene]benzenesulfonohydrazide
;
_space_group_crystal_system monoclinic
_space_group_IT_number 14
_space_group_name_Hall '-P 2ybc'
_space_group_name_H-M_alt 'P 1 21/c 1'
_symmetry_space_group_name_Hall '-P 2ybc'
_symmetry_space_group_name_H-M 'P 1 21/c 1'
_atom_sites_solution_hydrogens geom
_audit_creation_date 2017-04-30
_audit_creation_method
;
  Olex2 1.2-ac2
  (compiled 2012.03.27 svn.r2268, GUI svn.r4156)
;
_audit_update_record
;
2017-05-03 deposited with the CCDC.
2017-12-06 downloaded from the CCDC.
;
_cell_angle_alpha 90
_cell_angle_beta 110.860(9)
_cell_angle_gamma 90
_cell_formula_units_Z 4
_cell_length_a 12.1076(9)
_cell_length_b 8.0030(4)
_cell_length_c 15.9338(13)
_cell_measurement_reflns_used 2028
_cell_measurement_temperature 296(2)
_cell_measurement_theta_max 28.9300
_cell_measurement_theta_min 3.3596
_cell_volume 1442.74(19)
_computing_cell_refinement 'CrysAlis PRO (Agilent, 2012)'
_computing_data_collection 'CrysAlis PRO (Agilent, 2012)'
_computing_data_reduction 'CrysAlis PRO (Agilent, 2012)'
_computing_molecular_graphics
;
O. V. Dolomanov, L. J. Bourhis, R. J. Gildea, J. A. K. Howard and H. Puschmann,
OLEX2: a complete structure solution, refinement and analysis program.
J. Appl. Cryst. (2009). 42, 339-341.
;
_computing_publication_material
;
O. V. Dolomanov, L. J. Bourhis, R. J. Gildea, J. A. K. Howard and H. Puschmann,
OLEX2: a complete structure solution, refinement and analysis program.
J. Appl. Cryst. (2009). 42, 339-341.
;
_computing_structure_refinement 'SHELXL-97 (Sheldrick, 1997)'
_computing_structure_solution 'SHELXS-97 (Sheldrick, 1990)'
_diffrn_ambient_temperature 296(2)
_diffrn_measured_fraction_theta_full 0.998
_diffrn_measured_fraction_theta_max 0.891
_diffrn_measurement_device_type 'SuperNova, Dual, Cu at zero, Atlas, CCD'
_diffrn_measurement_method '\w scans'
_diffrn_radiation_monochromator graphite
_diffrn_radiation_type MoK\a
_diffrn_radiation_wavelength 0.71073
_diffrn_reflns_av_R_equivalents 0.0269
_diffrn_reflns_av_unetI/netI 0.0387
_diffrn_reflns_Laue_measured_fraction_full 0.998
_diffrn_reflns_Laue_measured_fraction_max 0.891
_diffrn_reflns_limit_h_max 14
_diffrn_reflns_limit_h_min -16
_diffrn_reflns_limit_k_max 10
_diffrn_reflns_limit_k_min -9
_diffrn_reflns_limit_l_max 16
_diffrn_reflns_limit_l_min -21
_diffrn_reflns_number 6926
_diffrn_reflns_point_group_measured_fraction_full 0.998
_diffrn_reflns_point_group_measured_fraction_max 0.891
_diffrn_reflns_theta_full 25.242
_diffrn_reflns_theta_max 28.994
_diffrn_reflns_theta_min 3.602
_diffrn_source 'fine-focus sealed tube'
_diffrn_standards_number 0
_exptl_absorpt_coefficient_mu 0.232
_exptl_absorpt_correction_T_max 1.00000
_exptl_absorpt_correction_T_min 0.74393
_exptl_absorpt_correction_type multi-scan
_exptl_absorpt_process_details
;
CrysAlisPro, Agilent Technologies,
Version 1.171.36.20 (release 27-06-2012 CrysAlis171 .NET)
(compiled Jul 11 2012,15:38:31)
Empirical absorption correction using spherical harmonics,
 implemented in SCALE3 ABSPACK scaling algorithm.
;
_exptl_crystal_colour colorless
_exptl_crystal_density_diffrn 1.337
_exptl_crystal_density_method 'not measured'
_exptl_crystal_description prismatic
_exptl_crystal_F_000 608
_exptl_crystal_size_max 0.48
_exptl_crystal_size_mid 0.46
_exptl_crystal_size_min 0.32
_refine_diff_density_max 0.354
_refine_diff_density_min -0.394
_refine_diff_density_rms 0.047
_refine_ls_extinction_method none
_refine_ls_goodness_of_fit_ref 0.865
_refine_ls_hydrogen_treatment constr
_refine_ls_matrix_type full
_refine_ls_number_parameters 190
_refine_ls_number_reflns 3416
_refine_ls_number_restraints 12
_refine_ls_restrained_S_all 0.863
_refine_ls_R_factor_all 0.0783
_refine_ls_R_factor_gt 0.0538
_refine_ls_shift/su_max 0.001
_refine_ls_shift/su_mean 0.000
_refine_ls_structure_factor_coef Fsqd
_refine_ls_weighting_details 'w=1/[\s^2^(Fo^2^)+(0.0911P)^2^+0.8560P] where P=(Fo^2^+2Fc^2^)/3'
_refine_ls_weighting_scheme calc
_refine_ls_wR_factor_gt 0.1417
_refine_ls_wR_factor_ref 0.1697
_reflns_Friedel_coverage 0.000
_reflns_number_gt 2378
_reflns_number_total 3416
_reflns_threshold_expression 'I > 2\s(I)'
_cod_data_source_file c7nj01891f2.cif
_cod_data_source_block nadeem_CCDC1
_cod_depositor_comments 'Adding full bibliography for 7056840--7056841.cif.'
_cod_database_code 7056841
_shelx_space_group_comment
;
The symmetry employed for this shelxl refinement is uniquely defined
by the following loop, which should always be used as a source of
symmetry information in preference to the above space-group names.
They are only intended as comments.
;

loop_
_space_group_symop_operation_xyz
'x, y, z'
'-x, y+1/2, -z+1/2'
'-x, -y, -z'
'x, -y-1/2, z-1/2'

loop_
_atom_site_label
_atom_site_type_symbol
_atom_site_fract_x
_atom_site_fract_y
_atom_site_fract_z
_atom_site_U_iso_or_equiv
_atom_site_adp_type
_atom_site_occupancy
_atom_site_site_symmetry_order
_atom_site_calc_flag
_atom_site_refinement_flags_posn
_atom_site_refinement_flags_adp
_atom_site_refinement_flags_occupancy
_atom_site_disorder_assembly
_atom_site_disorder_group
C1 C 0.1582(2) 0.2073(3) 0.5569(2) 0.0649(7) Uani 1 1 d . . . . .
C2 C 0.1470(3) 0.1322(4) 0.4764(2) 0.0727(8) Uani 1 1 d . . . . .
H2 H 0.211520 0.079021 0.469443 0.087 Uiso 1 1 calc R U . . .
C3 C 0.0391(3) 0.1363(4) 0.4057(3) 0.0939(11) Uani 1 1 d D . . . .
C4A C -0.0453(10) 0.228(3) 0.4262(17) 0.100(3) Uani 0.5 1 d D . P A 1
H4A H -0.115840 0.237533 0.377548 0.120 Uiso 0.5 1 calc R U P A 1
C5A C -0.049(2) 0.309(5) 0.5012(18) 0.112(4) Uani 0.5 1 d D . P A 1
H5A H -0.113315 0.365617 0.507001 0.135 Uiso 0.5 1 calc R U P A 1
C4B C -0.0666(10) 0.202(3) 0.4049(17) 0.100(3) Uani 0.5 1 d D . P A 2
H4B H -0.139486 0.198662 0.358275 0.120 Uiso 0.5 1 calc R U P A 2
C5B C -0.040(2) 0.273(5) 0.4889(17) 0.112(4) Uani 0.5 1 d D . P A 2
H5B H -0.105238 0.324306 0.495635 0.135 Uiso 0.5 1 calc R U P A 2
C6 C 0.0610(3) 0.2869(4) 0.5660(3) 0.0938(11) Uani 1 1 d D . . . .
H6 H 0.071705 0.330522 0.622471 0.113 Uiso 1 1 calc R U . A 1
C7 C 0.2683(2) 0.2059(3) 0.63432(19) 0.0608(6) Uani 1 1 d . . . . .
H7 H 0.269434 0.255233 0.687462 0.073 Uiso 1 1 calc R U . . .
C8 C 0.61900(19) 0.2389(3) 0.63545(15) 0.0493(5) Uani 1 1 d . . . . .
C9 C 0.6590(4) 0.3955(4) 0.6658(3) 0.0880(11) Uani 1 1 d . . . . .
H9 H 0.669711 0.426633 0.724464 0.106 Uiso 1 1 calc R U . . .
C10 C 0.6830(5) 0.5061(4) 0.6086(3) 0.1174(16) Uani 1 1 d . . . . .
H10 H 0.710169 0.612902 0.628549 0.141 Uiso 1 1 calc R U . . .
C11 C 0.6670(3) 0.4597(5) 0.5220(3) 0.0956(11) Uani 1 1 d . . . . .
H11 H 0.681940 0.535674 0.483177 0.115 Uiso 1 1 calc R U . . .
C12 C 0.6300(3) 0.3050(6) 0.4934(2) 0.0941(11) Uani 1 1 d . . . . .
H12 H 0.620873 0.273995 0.435110 0.113 Uiso 1 1 calc R U . . .
C13 C 0.6053(3) 0.1919(4) 0.54889(18) 0.0755(8) Uani 1 1 d . . . . .
H13 H 0.579593 0.084833 0.528488 0.091 Uiso 1 1 calc R U . . .
C14A C 0.0993(6) -0.0212(11) 0.3133(4) 0.122(2) Uani 0.75 1 d . U P B 1
H14A H 0.072230 -0.063434 0.252986 0.183 Uiso 0.75 1 calc R U P B 1
H14B H 0.167968 0.047098 0.323350 0.183 Uiso 0.75 1 calc R U P B 1
H14C H 0.118897 -0.112930 0.354854 0.183 Uiso 0.75 1 calc R U P B 1
N1 N 0.36267(18) 0.1399(3) 0.63209(13) 0.0546(5) Uani 1 1 d . . . . .
N2 N 0.45907(18) 0.1492(3) 0.71303(14) 0.0582(5) Uani 1 1 d . . . . .
H2A H 0.451268 0.179800 0.762362 0.070 Uiso 1 1 calc R U . . .
O1 O 0.57532(17) -0.0653(2) 0.66942(12) 0.0657(5) Uani 1 1 d . . . . .
O2 O 0.66834(17) 0.1239(3) 0.79766(11) 0.0711(5) Uani 1 1 d . . . . .
O3 O 0.0188(4) 0.0651(5) 0.3248(2) 0.1520(15) Uani 1 1 d . . . . .
S1 S 0.58731(5) 0.09845(8) 0.70812(4) 0.0522(2) Uani 1 1 d . . . . .
C14B C -0.0417(15) 0.015(3) 0.2460(10) 0.122(2) Uani 0.25 1 d . . P B 2
H14D H 0.009766 -0.035965 0.219507 0.183 Uiso 0.25 1 calc R U P B 2
H14E H -0.099247 -0.064771 0.248993 0.183 Uiso 0.25 1 calc R U P B 2
H14F H -0.081125 0.108762 0.210107 0.183 Uiso 0.25 1 calc R U P B 2

loop_
_atom_site_aniso_label
_atom_site_aniso_U_11
_atom_site_aniso_U_22
_atom_site_aniso_U_33
_atom_site_aniso_U_23
_atom_site_aniso_U_13
_atom_site_aniso_U_12
C1 0.0572(14) 0.0449(12) 0.091(2) 0.0057(13) 0.0245(14) -0.0071(10)
C2 0.0603(15) 0.0676(17) 0.078(2) 0.0099(15) 0.0094(14) 0.0018(13)
C3 0.080(2) 0.076(2) 0.093(3) 0.0153(19) -0.0090(19) -0.0063(17)
C4A 0.042(4) 0.067(7) 0.141(11) 0.020(5) -0.028(6) -0.019(4)
C5A 0.060(4) 0.059(14) 0.216(9) 0.011(5) 0.046(5) 0.016(4)
C4B 0.042(4) 0.067(7) 0.141(11) 0.020(5) -0.028(6) -0.019(4)
C5B 0.060(4) 0.059(14) 0.216(9) 0.011(5) 0.046(5) 0.016(4)
C6 0.0697(19) 0.0711(19) 0.145(3) 0.002(2) 0.044(2) 0.0035(15)
C7 0.0639(15) 0.0513(13) 0.0707(17) -0.0011(12) 0.0284(13) -0.0087(11)
C8 0.0495(12) 0.0532(13) 0.0448(12) 0.0017(10) 0.0165(10) 0.0012(10)
C9 0.140(3) 0.0591(17) 0.093(2) -0.0164(15) 0.076(2) -0.0191(17)
C10 0.178(4) 0.0598(19) 0.156(4) -0.003(2) 0.110(4) -0.022(2)
C11 0.096(2) 0.103(3) 0.101(3) 0.043(2) 0.051(2) 0.004(2)
C12 0.095(2) 0.137(3) 0.0502(16) 0.0135(19) 0.0258(16) -0.033(2)
C13 0.0817(19) 0.097(2) 0.0439(13) -0.0049(14) 0.0174(13) -0.0300(16)
C14A 0.097(4) 0.188(7) 0.067(3) -0.007(4) 0.011(3) -0.005(4)
N1 0.0556(11) 0.0567(11) 0.0492(11) 0.0025(9) 0.0157(9) -0.0080(9)
N2 0.0603(12) 0.0724(13) 0.0437(10) -0.0029(10) 0.0207(9) -0.0088(10)
O1 0.0829(13) 0.0517(10) 0.0605(11) 0.0023(8) 0.0232(10) 0.0006(8)
O2 0.0697(11) 0.0940(14) 0.0384(9) 0.0047(9) 0.0056(8) -0.0077(10)
O3 0.152(3) 0.157(3) 0.090(2) 0.010(2) -0.027(2) 0.004(3)
S1 0.0584(4) 0.0563(4) 0.0380(3) 0.0032(2) 0.0125(2) -0.0031(3)
C14B 0.097(4) 0.188(7) 0.067(3) -0.007(4) 0.011(3) -0.005(4)

loop_
_atom_type_symbol
_atom_type_description
_atom_type_scat_dispersion_real
_atom_type_scat_dispersion_imag
_atom_type_scat_source
C C 0.0033 0.0016 'International Tables Vol C Tables 4.2.6.8 and 6.1.1.4'
H H 0.0000 0.0000 'International Tables Vol C Tables 4.2.6.8 and 6.1.1.4'
N N 0.0061 0.0033 'International Tables Vol C Tables 4.2.6.8 and 6.1.1.4'
O O 0.0106 0.0060 'International Tables Vol C Tables 4.2.6.8 and 6.1.1.4'
S S 0.1246 0.1234 'International Tables Vol C Tables 4.2.6.8 and 6.1.1.4'

loop_
_geom_angle_atom_site_label_1
_geom_angle_atom_site_label_2
_geom_angle_atom_site_label_3
_geom_angle
C2 C1 C6 119.4(3)
C2 C1 C7 122.8(3)
C6 C1 C7 117.9(3)
C1 C2 C3 119.8(3)
C2 C3 C4A 112.4(8)
C4B C3 C2 128.3(9)
O3 C3 C2 124.3(4)
O3 C3 C4A 123.3(8)
O3 C3 C4B 107.3(9)
C5A C4A C3 135.3(16)
C4A C5A C6 105.4(16)
C3 C4B C5B 104.6(15)
C4B C5B C6 135.6(18)
C1 C6 C5B 112.4(10)
C5A C6 C1 127.6(11)
N1 C7 C1 122.6(3)
C9 C8 C13 120.3(3)
C9 C8 S1 119.1(2)
C13 C8 S1 120.6(2)
C8 C9 C10 119.1(3)
C11 C10 C9 120.3(3)
C12 C11 C10 120.1(3)
C11 C12 C13 121.0(3)
C12 C13 C8 119.2(3)
C7 N1 N2 114.5(2)
N1 N2 S1 115.95(16)
C14A O3 C3 118.9(4)
C14B O3 C3 157.1(10)
N2 S1 C8 107.93(11)
O1 S1 C8 108.34(11)
O1 S1 N2 107.19(12)
O2 S1 C8 109.52(11)
O2 S1 N2 104.06(11)
O2 S1 O1 119.23(12)

loop_
_geom_bond_atom_site_label_1
_geom_bond_atom_site_label_2
_geom_bond_distance
C1 C2 1.379(4)
C1 C6 1.391(4)
C1 C7 1.458(4)
C2 C3 1.389(4)
C3 C4A 1.389(15)
C3 C4B 1.378(14)
C3 O3 1.350(5)
C4A C5A 1.373(16)
C5A C6 1.379(15)
C4B C5B 1.384(15)
C5B C6 1.394(15)
C7 N1 1.271(3)
C8 C9 1.368(4)
C8 C13 1.381(3)
C8 S1 1.751(2)
C9 C10 1.375(5)
C10 C11 1.375(6)
C11 C12 1.339(6)
C12 C13 1.370(4)
C14A O3 1.260(7)
N1 N2 1.400(3)
N2 S1 1.633(2)
O1 S1 1.4333(19)
O2 S1 1.4293(18)
O3 C14B 1.271(16)

loop_
_geom_hbond_atom_site_label_D
_geom_hbond_atom_site_label_H
_geom_hbond_atom_site_label_A
_geom_hbond_distance_DH
_geom_hbond_distance_HA
_geom_hbond_distance_DA
_geom_hbond_angle_DHA
_geom_hbond_site_symmetry_A
C12 H12 O2 0.93 2.59 3.362(4) 141.2 4_565
C13 H13 O1 0.93 3.05 3.534(3) 114.5 3_656
N2 H2A O1 0.86 2.39 3.075(3) 137.4 2_656
